data_4344309
loop_
_publ_author_name
'Laing, M.'
'Baines, S.'
'Sommerville, P.'

_publ_section_title
;
 The Crystal Structure of Trinitrotriamminecobalt(III). A Redetermination
;
_journal_name_full 'Inorganic Chemistry'
_journal_page_first 1057
_journal_page_last 1061
_journal_volume 10
_journal_year 1971
_chemical_formula_sum 'Co H9 N6 O6'
_chemical_name_systematic 'Co (N O2)3 (N H3)3'
_space_group_IT_number 19
_symmetry_space_group_name_Hall 'P 2ac 2ab'
_symmetry_space_group_name_H-M 'P 21 21 21'
_cell_angle_alpha 90
_cell_angle_beta 90
_cell_angle_gamma 90
_cell_formula_units_Z 4
_cell_length_a 10.14
_cell_length_b 11.68
_cell_length_c 6.82
_cell_volume 807.728
_citation_journal_id_ASTM INOCAJ
_cod_data_source_file Laing_INOCAJ_1971_1183.cif
_cod_data_source_block H9Co1N6O6
_cod_original_cell_volume 807.7281
_cod_original_formula_sum 'H9 Co1 N6 O6'
_cod_database_code 4344309

loop_
_symmetry_equiv_pos_as_xyz
x,y,z
-x+1/2,-y,z+1/2
x+1/2,-y+1/2,-z
-x,y+1/2,-z+1/2

loop_
_atom_site_label
_atom_site_type_symbol
_atom_site_fract_x
_atom_site_fract_y
_atom_site_fract_z
_atom_site_occupancy
_atom_site_U_iso_or_equiv
H1 H+1 0.14 0.09 0.2 1 0.0
H9 H+1 0.41 0.06 0.12 1 0.0
N4 N-3 0.143 0.171 0.223 1 0.0
H3 H+1 0.1 0.16 0.35 1 0.0
O5 O-2 0.173 0.409 0.064 1 0.0
N6 N-3 0.384 0.135 0.061 1 0.0
Co1 Co+3 0.3171 0.2432 0.2597 1 0.0
N2 N+3 0.361 0.136 0.459 1 0.0
N5 N-3 0.243 0.349 0.448 1 0.0
H7 H+1 0.32 0.12 -0.04 1 0.0
O3 O-2 0.319 0.034 0.453 1 0.0
H8 H+1 0.46 0.16 0.01 1 0.0
H4 H+1 0.21 0.31 0.57 1 0.0
H2 H+1 0.09 0.21 0.14 1 0.0
N1 N+3 0.488 0.314 0.288 1 0.0
O1 O-2 0.586 0.271 0.214 1 0.0
H6 H+1 0.3 0.41 0.48 1 0.0
H5 H+1 0.16 0.39 0.39 1 0.0
O6 O-2 0.353 0.368 -0.084 1 0.0
O2 O-2 0.499 0.402 0.385 1 0.0
N3 N+3 0.278 0.35 0.053 1 0.0
O4 O-2 0.429 0.159 0.608 1 0.0
